data_7120857
loop_
_publ_author_name
'Juckel, Martin'
'Hicks, Jamie'
'Jiang, Dandan'
'Zhao, Lili'
'Frenking, Gernot'
'Jones, Cameron'

_publ_section_title
;
 An Acyclic Zincagermylene: Rapid Activation of Dihydrogen at Sub-Ambient
 Temperature
;
_journal_name_full 'Chemical Communications'
_journal_paper_doi 10.1039/C7CC08430G
_journal_year 2017
_chemical_formula_sum 'C78 H84 Ge N2 Si2 Zn'
_chemical_formula_weight 1243.61
_chemical_name_systematic
; 
 ? 
;
_space_group_IT_number 14
_symmetry_cell_setting monoclinic
_symmetry_space_group_name_Hall '-P 2ybc'
_symmetry_space_group_name_H-M 'P 1 21/c 1'
_atom_sites_solution_hydrogens geom
_atom_sites_solution_primary direct
_atom_sites_solution_secondary difmap
_audit_creation_method SHELXL-97
_audit_update_record
;
2017-09-27 deposited with the CCDC.
2017-11-07 downloaded from the CCDC.
;
_cell_angle_alpha 90.00
_cell_angle_beta 106.57(3)
_cell_angle_gamma 90.00
_cell_formula_units_Z 4
_cell_length_a 15.104(3)
_cell_length_b 19.536(4)
_cell_length_c 23.139(5)
_cell_measurement_reflns_used 11422
_cell_measurement_temperature 100(2)
_cell_measurement_theta_max 25.50
_cell_measurement_theta_min 2.95
_cell_volume 6544(3)
_computing_cell_refinement 'XDS (Kabsch, 1993)'
_computing_data_collection 'Blu-Ice (McPhillips, 2002)'
_computing_data_reduction 'XDS (Kabsch, 1993)'
_computing_molecular_graphics X-Seed
_computing_publication_material CifTAB
_computing_structure_refinement 'SHELXL-97 (Sheldrick, 1997)'
_computing_structure_solution 'SHELXS-97 (Sheldrick, 1990)'
_diffrn_ambient_temperature 100(2)
_diffrn_measured_fraction_theta_full 0.938
_diffrn_measured_fraction_theta_max 0.938
_diffrn_measurement_device_type 'ADSC Quantum 210r'
_diffrn_radiation_source 'Australian Synchrotron'
_diffrn_radiation_type Synchrotron
_diffrn_radiation_wavelength 0.71090
_diffrn_reflns_av_R_equivalents 0.0340
_diffrn_reflns_av_sigmaI/netI 0.0210
_diffrn_reflns_limit_h_max 18
_diffrn_reflns_limit_h_min -18
_diffrn_reflns_limit_k_max 23
_diffrn_reflns_limit_k_min -23
_diffrn_reflns_limit_l_max 26
_diffrn_reflns_limit_l_min -26
_diffrn_reflns_number 51132
_diffrn_reflns_theta_full 25.50
_diffrn_reflns_theta_max 25.50
_diffrn_reflns_theta_min 2.95
_exptl_absorpt_coefficient_mu 0.908
_exptl_absorpt_correction_T_max 0.982
_exptl_absorpt_correction_T_min 0.912
_exptl_absorpt_correction_type multi-scan
_exptl_absorpt_process_details XDS
_exptl_crystal_colour 'dark blue'
_exptl_crystal_density_diffrn 1.262
_exptl_crystal_density_method 'not measured'
_exptl_crystal_description block
_exptl_crystal_F_000 2624
_exptl_crystal_size_max 0.10
_exptl_crystal_size_mid 0.05
_exptl_crystal_size_min 0.02
_refine_diff_density_max 0.749
_refine_diff_density_min -0.665
_refine_diff_density_rms 0.065
_refine_ls_extinction_method none
_refine_ls_goodness_of_fit_ref 1.165
_refine_ls_hydrogen_treatment constr
_refine_ls_matrix_type full
_refine_ls_number_parameters 768
_refine_ls_number_reflns 11422
_refine_ls_number_restraints 0
_refine_ls_restrained_S_all 1.165
_refine_ls_R_factor_all 0.0499
_refine_ls_R_factor_gt 0.0476
_refine_ls_shift/su_max 0.001
_refine_ls_shift/su_mean 0.000
_refine_ls_structure_factor_coef Fsqd
_refine_ls_weighting_details 'calc w=1/[\s^2^(Fo^2^)+(0.0298P)^2^+13.6248P] where P=(Fo^2^+2Fc^2^)/3'
_refine_ls_weighting_scheme calc
_refine_ls_wR_factor_gt 0.1118
_refine_ls_wR_factor_ref 0.1129
_reflns_number_gt 10803
_reflns_number_total 11422
_reflns_threshold_expression >2sigma(I)
_cod_data_source_file c7cc08430g2.cif
_cod_data_source_block cmpd1S
_cod_original_cell_volume 6544(2)
_cod_original_sg_symbol_H-M P2(1)/c
_cod_database_code 7120857

loop_
_symmetry_equiv_pos_as_xyz
'x, y, z'
'-x, y+1/2, -z+1/2'
'-x, -y, -z'
'x, -y-1/2, z-1/2'

loop_
_atom_site_label
_atom_site_type_symbol
_atom_site_fract_x
_atom_site_fract_y
_atom_site_fract_z
_atom_site_U_iso_or_equiv
_atom_site_adp_type
_atom_site_occupancy
_atom_site_symmetry_multiplicity
_atom_site_calc_flag
_atom_site_refinement_flags
Zn1 Zn 0.11975(2) 0.218307(18) 0.360699(16) 0.02351(10) Uani 1 1 d .
Ge1 Ge 0.27112(2) 0.258742(16) 0.427503(15) 0.02336(9) Uani 1 1 d .
Si1 Si -0.07316(5) 0.22109(4) 0.25988(4) 0.02254(18) Uani 1 1 d .
Si2 Si 0.35234(6) 0.23036(4) 0.31300(4) 0.02636(19) Uani 1 1 d .
N1 N -0.01079(16) 0.20765(12) 0.33450(11) 0.0211(5) Uani 1 1 d .
N2 N 0.35952(16) 0.26142(12) 0.38565(11) 0.0220(5) Uani 1 1 d .
C2 C -0.06756(19) 0.12304(14) 0.39482(13) 0.0199(6) Uani 1 1 d .
C64 C 0.3172(2) 0.42153(14) 0.40202(15) 0.0252(7) Uani 1 1 d .
C1 C -0.05418(18) 0.19224(15) 0.38035(13) 0.0196(6) Uani 1 1 d .
C43 C 0.44612(18) 0.28963(14) 0.42184(13) 0.0188(6) Uani 1 1 d .
C45 C 0.55274(19) 0.38538(14) 0.44745(13) 0.0209(6) Uani 1 1 d .
H45 H 0.5671 0.4317 0.4415 0.025 Uiso 1 1 calc R
C48 C 0.50987(19) 0.24949(14) 0.46426(13) 0.0198(6) Uani 1 1 d .
C14 C -0.1404(2) 0.36468(15) 0.38087(15) 0.0265(7) Uani 1 1 d .
C58 C 0.5695(2) 0.01121(16) 0.41296(15) 0.0291(7) Uani 1 1 d .
H58 H 0.5564 -0.0363 0.4131 0.035 Uiso 1 1 calc R
C57 C 0.5261(2) 0.05681(15) 0.44192(14) 0.0240(6) Uani 1 1 d .
H57 H 0.4830 0.0400 0.4614 0.029 Uiso 1 1 calc R
C5 C -0.1223(2) 0.22465(15) 0.45971(14) 0.0233(6) Uani 1 1 d .
H5 H -0.1383 0.2598 0.4832 0.028 Uiso 1 1 calc R
C62 C 0.7106(2) 0.37441(15) 0.52197(14) 0.0258(6) Uani 1 1 d .
H62A H 0.7031 0.4071 0.5523 0.039 Uiso 1 1 calc R
H62B H 0.7376 0.3977 0.4935 0.039 Uiso 1 1 calc R
H62C H 0.7515 0.3372 0.5419 0.039 Uiso 1 1 calc R
C50 C 0.51111(19) 0.16062(14) 0.54209(13) 0.0206(6) Uani 1 1 d .
C8 C 0.0027(2) 0.34335(15) 0.47072(15) 0.0254(6) Uani 1 1 d .
C22 C 0.0810(2) 0.06489(15) 0.39659(14) 0.0245(6) Uani 1 1 d .
C49 C 0.49291(19) 0.17437(14) 0.47450(13) 0.0201(6) Uani 1 1 d .
H49 H 0.4255 0.1660 0.4555 0.024 Uiso 1 1 calc R
C34 C -0.0923(2) 0.31631(17) 0.24595(16) 0.0312(7) Uani 1 1 d .
H34 H -0.1188 0.3326 0.2784 0.037 Uiso 1 1 calc R
C63 C 0.39438(19) 0.40482(15) 0.37380(14) 0.0237(6) Uani 1 1 d .
H63 H 0.3659 0.3782 0.3362 0.028 Uiso 1 1 calc R
C20 C -0.1865(2) 0.13964(16) 0.51906(14) 0.0271(7) Uani 1 1 d .
H20A H -0.1393 0.1348 0.5579 0.041 Uiso 1 1 calc R
H20B H -0.2201 0.0964 0.5086 0.041 Uiso 1 1 calc R
H20C H -0.2298 0.1760 0.5219 0.041 Uiso 1 1 calc R
C37 C 0.0029(2) 0.19001(19) 0.21293(16) 0.0370(8) Uani 1 1 d .
H37 H 0.0643 0.2119 0.2314 0.044 Uiso 1 1 calc R
C3 C -0.11185(19) 0.10697(15) 0.43802(13) 0.0210(6) Uani 1 1 d .
H3 H -0.1227 0.0603 0.4452 0.025 Uiso 1 1 calc R
C46 C 0.61774(19) 0.34551(14) 0.48846(13) 0.0207(6) Uani 1 1 d .
C61 C 0.6066(2) 0.14964(15) 0.41275(14) 0.0248(6) Uani 1 1 d .
H61 H 0.6197 0.1971 0.4123 0.030 Uiso 1 1 calc R
C56 C 0.54448(19) 0.12667(14) 0.44298(13) 0.0201(6) Uani 1 1 d .
C55 C 0.5884(2) 0.12670(16) 0.57716(14) 0.0259(6) Uani 1 1 d .
H55 H 0.6326 0.1088 0.5590 0.031 Uiso 1 1 calc R
C15 C -0.2312(2) 0.34971(16) 0.37852(15) 0.0291(7) Uani 1 1 d .
H15 H -0.2446 0.3094 0.3974 0.035 Uiso 1 1 calc R
C28 C -0.0683(2) -0.00282(15) 0.36821(14) 0.0251(6) Uani 1 1 d .
C27 C 0.1218(2) 0.09610(17) 0.45186(15) 0.0293(7) Uani 1 1 d .
H27 H 0.0843 0.1208 0.4713 0.035 Uiso 1 1 calc R
C7 C -0.0578(2) 0.31831(15) 0.40957(14) 0.0242(6) Uani 1 1 d .
H7 H -0.0177 0.3196 0.3818 0.029 Uiso 1 1 calc R
C60 C 0.6495(2) 0.10392(17) 0.38328(15) 0.0305(7) Uani 1 1 d .
H60 H 0.6912 0.1205 0.3626 0.037 Uiso 1 1 calc R
C13 C -0.0187(2) 0.39958(15) 0.50085(16) 0.0291(7) Uani 1 1 d .
H13 H -0.0752 0.4234 0.4845 0.035 Uiso 1 1 calc R
C40 C -0.1875(2) 0.17495(18) 0.24452(16) 0.0335(7) Uani 1 1 d .
H40 H -0.1739 0.1311 0.2676 0.040 Uiso 1 1 calc R
C44 C 0.46714(18) 0.35917(14) 0.41484(13) 0.0195(6) Uani 1 1 d .
C9 C 0.0850(2) 0.30859(16) 0.49706(16) 0.0300(7) Uani 1 1 d .
H9 H 0.0996 0.2690 0.4778 0.036 Uiso 1 1 calc R
C4 C -0.14097(19) 0.15764(15) 0.47120(13) 0.0216(6) Uani 1 1 d .
C32 C -0.1992(3) -0.07728(18) 0.32962(18) 0.0414(9) Uani 1 1 d .
H32 H -0.2588 -0.0848 0.3025 0.050 Uiso 1 1 calc R
C10 C 0.1455(2) 0.33037(18) 0.55026(16) 0.0343(8) Uani 1 1 d .
H10 H 0.2018 0.3065 0.5669 0.041 Uiso 1 1 calc R
C19 C -0.1241(2) 0.42452(16) 0.35278(16) 0.0325(7) Uani 1 1 d .
H19 H -0.0623 0.4366 0.3548 0.039 Uiso 1 1 calc R
C70 C 0.43226(19) 0.47125(16) 0.35479(15) 0.0274(7) Uani 1 1 d .
C75 C 0.4503(2) 0.52860(17) 0.39174(17) 0.0329(8) Uani 1 1 d .
H75 H 0.4391 0.5268 0.4301 0.040 Uiso 1 1 calc R
C47 C 0.59374(19) 0.27889(14) 0.49710(13) 0.0199(6) Uani 1 1 d .
H47 H 0.6359 0.2518 0.5266 0.024 Uiso 1 1 calc R
C21 C -0.0231(2) 0.06656(15) 0.36693(14) 0.0221(6) Uani 1 1 d .
H21 H -0.0329 0.0788 0.3236 0.026 Uiso 1 1 calc R
C29 C -0.0275(2) -0.05407(16) 0.40862(15) 0.0283(7) Uani 1 1 d .
H29 H 0.0314 -0.0462 0.4364 0.034 Uiso 1 1 calc R
C66 C 0.1589(2) 0.45459(19) 0.3887(2) 0.0426(9) Uani 1 1 d .
H66 H 0.0991 0.4642 0.3628 0.051 Uiso 1 1 calc R
C54 C 0.6017(2) 0.11879(17) 0.63898(15) 0.0314(7) Uani 1 1 d .
H54 H 0.6546 0.0950 0.6625 0.038 Uiso 1 1 calc R
C6 C -0.08093(19) 0.24316(15) 0.41521(14) 0.0222(6) Uani 1 1 d .
C67 C 0.1753(2) 0.45976(16) 0.4502(2) 0.0409(9) Uani 1 1 d .
H67 H 0.1268 0.4728 0.4666 0.049 Uiso 1 1 calc R
C65 C 0.2286(2) 0.43552(18) 0.36421(18) 0.0364(8) Uani 1 1 d .
H65 H 0.2164 0.4319 0.3217 0.044 Uiso 1 1 calc R
C51 C 0.4476(2) 0.18622(16) 0.57038(15) 0.0285(7) Uani 1 1 d .
H51 H 0.3942 0.2096 0.5471 0.034 Uiso 1 1 calc R
C12 C 0.0423(3) 0.42126(17) 0.55491(16) 0.0356(8) Uani 1 1 d .
H12 H 0.0273 0.4600 0.5751 0.043 Uiso 1 1 calc R
C25 C 0.2720(2) 0.05656(18) 0.45065(18) 0.0371(8) Uani 1 1 d .
H25 H 0.3367 0.0536 0.4688 0.045 Uiso 1 1 calc R
C52 C 0.4615(3) 0.17808(18) 0.63158(16) 0.0362(8) Uani 1 1 d .
H52 H 0.4173 0.1954 0.6499 0.043 Uiso 1 1 calc R
C11 C 0.1242(2) 0.38722(17) 0.57953(16) 0.0346(8) Uani 1 1 d .
H11 H 0.1657 0.4026 0.6163 0.042 Uiso 1 1 calc R
C74 C 0.4845(2) 0.58880(19) 0.3737(2) 0.0436(10) Uani 1 1 d .
H74 H 0.4972 0.6274 0.3997 0.052 Uiso 1 1 calc R
C33 C -0.1544(2) -0.01553(16) 0.32842(16) 0.0337(8) Uani 1 1 d .
H33 H -0.1832 0.0185 0.2999 0.040 Uiso 1 1 calc R
C16 C -0.3029(2) 0.39327(18) 0.34874(16) 0.0354(8) Uani 1 1 d .
H16 H -0.3646 0.3825 0.3480 0.042 Uiso 1 1 calc R
C31 C -0.1575(3) -0.12817(17) 0.37019(17) 0.0385(8) Uani 1 1 d .
H31 H -0.1882 -0.1704 0.3710 0.046 Uiso 1 1 calc R
C78 C 0.4595(2) 0.2539(2) 0.29314(16) 0.0367(8) Uani 1 1 d .
H78A H 0.4690 0.3035 0.2972 0.055 Uiso 1 1 calc R
H78B H 0.4536 0.2402 0.2514 0.055 Uiso 1 1 calc R
H78C H 0.5125 0.2303 0.3203 0.055 Uiso 1 1 calc R
C53 C 0.5393(2) 0.14484(17) 0.66626(15) 0.0338(7) Uani 1 1 d .
H53 H 0.5495 0.1401 0.7085 0.041 Uiso 1 1 calc R
C59 C 0.6320(2) 0.03478(17) 0.38381(15) 0.0309(7) Uani 1 1 d .
H59 H 0.6624 0.0036 0.3644 0.037 Uiso 1 1 calc R
C24 C 0.2324(2) 0.02595(17) 0.39572(18) 0.0352(8) Uani 1 1 d .
H24 H 0.2702 0.0020 0.3760 0.042 Uiso 1 1 calc R
C69 C 0.3329(2) 0.42700(15) 0.46371(16) 0.0286(7) Uani 1 1 d .
H69 H 0.3927 0.4177 0.4898 0.034 Uiso 1 1 calc R
C30 C -0.0711(2) -0.11657(17) 0.40918(15) 0.0329(7) Uani 1 1 d .
H30 H -0.0413 -0.1514 0.4365 0.039 Uiso 1 1 calc R
C23 C 0.1378(2) 0.02962(16) 0.36885(16) 0.0294(7) Uani 1 1 d .
H23 H 0.1116 0.0078 0.3311 0.035 Uiso 1 1 calc R
C18 C -0.1955(2) 0.46693(17) 0.32204(17) 0.0359(8) Uani 1 1 d .
H18 H -0.1828 0.5066 0.3021 0.043 Uiso 1 1 calc R
C71 C 0.4482(2) 0.4751(2) 0.29878(16) 0.0367(8) Uani 1 1 d .
H71 H 0.4366 0.4364 0.2728 0.044 Uiso 1 1 calc R
C76 C 0.3375(3) 0.13600(18) 0.30813(16) 0.0409(9) Uani 1 1 d .
H76A H 0.3904 0.1140 0.3367 0.061 Uiso 1 1 calc R
H76B H 0.3336 0.1208 0.2671 0.061 Uiso 1 1 calc R
H76C H 0.2807 0.1234 0.3180 0.061 Uiso 1 1 calc R
C68 C 0.2620(2) 0.44610(16) 0.48794(18) 0.0354(8) Uani 1 1 d .
H68 H 0.2734 0.4497 0.5304 0.043 Uiso 1 1 calc R
C26 C 0.2168(2) 0.09168(19) 0.47916(17) 0.0364(8) Uani 1 1 d .
H26 H 0.2435 0.1127 0.5172 0.044 Uiso 1 1 calc R
C17 C -0.2857(2) 0.45134(18) 0.32047(17) 0.0365(8) Uani 1 1 d .
H17 H -0.3349 0.4806 0.3000 0.044 Uiso 1 1 calc R
C41 C -0.2589(2) 0.2119(2) 0.26846(17) 0.0404(9) Uani 1 1 d .
H41A H -0.2742 0.2561 0.2479 0.061 Uiso 1 1 calc R
H41B H -0.2334 0.2196 0.3119 0.061 Uiso 1 1 calc R
H41C H -0.3148 0.1839 0.2610 0.061 Uiso 1 1 calc R
C35 C -0.0015(2) 0.35627(18) 0.25572(17) 0.0373(8) Uani 1 1 d .
H35A H 0.0272 0.3441 0.2242 0.056 Uiso 1 1 calc R
H35B H 0.0405 0.3447 0.2953 0.056 Uiso 1 1 calc R
H35C H -0.0145 0.4055 0.2540 0.056 Uiso 1 1 calc R
C77 C 0.2534(3) 0.2704(2) 0.25634(17) 0.0434(9) Uani 1 1 d .
H77A H 0.1997 0.2717 0.2721 0.065 Uiso 1 1 calc R
H77B H 0.2384 0.2436 0.2190 0.065 Uiso 1 1 calc R
H77C H 0.2699 0.3172 0.2480 0.065 Uiso 1 1 calc R
C36 C -0.1615(3) 0.3390(2) 0.18694(18) 0.0466(10) Uani 1 1 d .
H36A H -0.1740 0.3880 0.1889 0.070 Uiso 1 1 calc R
H36B H -0.2192 0.3133 0.1809 0.070 Uiso 1 1 calc R
H36C H -0.1358 0.3302 0.1533 0.070 Uiso 1 1 calc R
C73 C 0.4995(2) 0.5917(2) 0.3177(2) 0.0502(12) Uani 1 1 d .
H73 H 0.5226 0.6325 0.3050 0.060 Uiso 1 1 calc R
C42 C -0.2314(3) 0.1544(2) 0.17880(18) 0.0502(10) Uani 1 1 d .
H42A H -0.2874 0.1276 0.1757 0.075 Uiso 1 1 calc R
H42B H -0.1876 0.1268 0.1646 0.075 Uiso 1 1 calc R
H42C H -0.2474 0.1957 0.1539 0.075 Uiso 1 1 calc R
C39 C -0.0257(3) 0.2141(2) 0.14709(19) 0.0520(11) Uani 1 1 d .
H39A H 0.0229 0.2025 0.1284 0.078 Uiso 1 1 calc R
H39B H -0.0351 0.2638 0.1457 0.078 Uiso 1 1 calc R
H39C H -0.0834 0.1914 0.1251 0.078 Uiso 1 1 calc R
C72 C 0.4814(3) 0.5359(2) 0.28036(19) 0.0503(11) Uani 1 1 d .
H72 H 0.4913 0.5385 0.2417 0.060 Uiso 1 1 calc R
C38 C 0.0221(3) 0.1129(2) 0.21748(18) 0.0508(11) Uani 1 1 d .
H38A H -0.0361 0.0879 0.2021 0.076 Uiso 1 1 calc R
H38B H 0.0506 0.1005 0.2597 0.076 Uiso 1 1 calc R
H38C H 0.0640 0.1011 0.1936 0.076 Uiso 1 1 calc R

loop_
_atom_site_aniso_label
_atom_site_aniso_U_11
_atom_site_aniso_U_22
_atom_site_aniso_U_33
_atom_site_aniso_U_23
_atom_site_aniso_U_13
_atom_site_aniso_U_12
Zn1 0.01653(17) 0.02888(19) 0.0251(2) 0.00086(14) 0.00596(13) 0.00034(13)
Ge1 0.01769(15) 0.02788(17) 0.02485(18) 0.00017(12) 0.00662(12) -0.00144(12)
Si1 0.0198(4) 0.0285(4) 0.0200(4) 0.0018(3) 0.0068(3) 0.0026(3)
Si2 0.0318(4) 0.0282(4) 0.0173(4) 0.0032(3) 0.0042(3) -0.0070(3)
N1 0.0185(11) 0.0254(12) 0.0215(13) 0.0015(10) 0.0090(10) 0.0032(9)
N2 0.0181(11) 0.0244(12) 0.0219(13) 0.0029(10) 0.0033(10) -0.0029(9)
C2 0.0179(13) 0.0236(14) 0.0182(15) -0.0016(11) 0.0053(11) 0.0049(11)
C64 0.0219(15) 0.0184(14) 0.0370(19) 0.0063(12) 0.0111(13) -0.0001(11)
C1 0.0146(13) 0.0261(14) 0.0188(15) 0.0018(11) 0.0059(11) 0.0017(11)
C43 0.0153(13) 0.0237(14) 0.0185(15) -0.0010(11) 0.0065(11) -0.0011(11)
C45 0.0200(14) 0.0183(13) 0.0256(16) 0.0015(11) 0.0086(12) -0.0009(11)
C48 0.0218(14) 0.0207(14) 0.0191(15) -0.0008(11) 0.0093(11) -0.0013(11)
C14 0.0292(16) 0.0224(15) 0.0299(18) -0.0017(12) 0.0115(13) 0.0031(12)
C58 0.0335(17) 0.0238(15) 0.0295(18) 0.0000(12) 0.0082(13) -0.0019(13)
C57 0.0235(15) 0.0249(15) 0.0244(16) 0.0038(12) 0.0083(12) -0.0021(12)
C5 0.0247(15) 0.0219(14) 0.0255(16) -0.0012(11) 0.0108(12) 0.0036(11)
C62 0.0231(15) 0.0219(14) 0.0290(17) -0.0003(12) 0.0020(12) -0.0024(12)
C50 0.0238(14) 0.0194(14) 0.0208(15) 0.0002(11) 0.0097(11) -0.0060(11)
C8 0.0244(15) 0.0247(15) 0.0315(18) 0.0022(12) 0.0151(13) -0.0023(12)
C22 0.0246(15) 0.0221(14) 0.0294(17) 0.0054(12) 0.0119(12) 0.0046(11)
C49 0.0188(13) 0.0200(14) 0.0213(15) 0.0019(11) 0.0054(11) -0.0031(11)
C34 0.0297(16) 0.0328(17) 0.0296(18) 0.0076(13) 0.0059(13) 0.0047(13)
C63 0.0192(14) 0.0288(15) 0.0230(16) 0.0065(12) 0.0060(12) 0.0019(12)
C20 0.0312(16) 0.0289(16) 0.0262(17) 0.0025(12) 0.0164(13) 0.0031(13)
C37 0.0357(18) 0.048(2) 0.031(2) 0.0000(15) 0.0154(15) 0.0073(15)
C3 0.0199(14) 0.0212(14) 0.0220(16) 0.0014(11) 0.0061(11) 0.0023(11)
C46 0.0197(14) 0.0224(14) 0.0202(15) -0.0018(11) 0.0062(11) 0.0010(11)
C61 0.0276(15) 0.0251(15) 0.0236(16) -0.0018(12) 0.0105(12) -0.0063(12)
C56 0.0204(14) 0.0226(14) 0.0163(14) 0.0010(11) 0.0035(11) -0.0016(11)
C55 0.0229(15) 0.0316(16) 0.0240(16) 0.0035(12) 0.0081(12) -0.0018(12)
C15 0.0299(16) 0.0289(16) 0.0325(19) 0.0027(13) 0.0153(14) 0.0048(13)
C28 0.0285(16) 0.0256(15) 0.0229(16) -0.0063(12) 0.0103(12) 0.0030(12)
C27 0.0242(16) 0.0353(17) 0.0289(18) 0.0024(13) 0.0081(13) 0.0047(13)
C7 0.0254(15) 0.0218(15) 0.0296(17) 0.0013(12) 0.0145(13) 0.0030(11)
C60 0.0314(17) 0.0392(18) 0.0252(18) -0.0052(13) 0.0148(13) -0.0064(14)
C13 0.0339(17) 0.0225(15) 0.0340(19) 0.0003(13) 0.0149(14) 0.0016(12)
C40 0.0293(17) 0.0394(19) 0.0297(19) -0.0009(14) 0.0048(14) -0.0040(14)
C44 0.0168(13) 0.0244(14) 0.0190(15) 0.0029(11) 0.0077(11) 0.0026(11)
C9 0.0289(16) 0.0264(16) 0.038(2) -0.0023(13) 0.0144(14) 0.0000(12)
C4 0.0208(14) 0.0266(15) 0.0191(15) 0.0007(11) 0.0086(11) 0.0026(11)
C32 0.0350(19) 0.0346(19) 0.048(2) -0.0131(16) 0.0020(16) -0.0034(15)
C10 0.0290(17) 0.0359(18) 0.038(2) 0.0012(14) 0.0096(14) -0.0021(14)
C19 0.0292(17) 0.0239(16) 0.045(2) 0.0011(14) 0.0114(15) 0.0004(13)
C70 0.0153(13) 0.0324(17) 0.0324(18) 0.0149(13) 0.0034(12) 0.0025(12)
C75 0.0251(16) 0.0316(17) 0.044(2) 0.0175(15) 0.0121(14) 0.0041(13)
C47 0.0193(13) 0.0198(13) 0.0192(15) 0.0012(11) 0.0031(11) 0.0018(11)
C21 0.0245(15) 0.0239(14) 0.0192(15) -0.0012(11) 0.0086(12) 0.0051(11)
C29 0.0313(16) 0.0284(16) 0.0255(17) -0.0012(12) 0.0089(13) 0.0002(13)
C66 0.0222(16) 0.0371(19) 0.069(3) -0.0065(18) 0.0138(17) -0.0007(14)
C54 0.0334(17) 0.0338(17) 0.0247(17) 0.0062(13) 0.0046(14) -0.0036(14)
C6 0.0208(14) 0.0223(14) 0.0246(16) 0.0028(11) 0.0080(12) 0.0024(11)
C67 0.0312(18) 0.0212(16) 0.081(3) -0.0066(16) 0.0322(19) -0.0045(13)
C65 0.0232(16) 0.0395(19) 0.045(2) -0.0017(15) 0.0081(15) 0.0006(14)
C51 0.0317(17) 0.0282(16) 0.0264(18) 0.0000(12) 0.0096(13) 0.0031(13)
C12 0.047(2) 0.0270(17) 0.036(2) -0.0034(14) 0.0176(16) -0.0015(14)
C25 0.0204(15) 0.042(2) 0.049(2) 0.0192(16) 0.0102(15) 0.0056(14)
C52 0.049(2) 0.0345(18) 0.0308(19) -0.0057(14) 0.0206(16) 0.0022(15)
C11 0.0374(18) 0.0358(18) 0.0314(19) -0.0013(14) 0.0110(15) -0.0091(14)
C74 0.0300(18) 0.0308(18) 0.068(3) 0.0211(17) 0.0105(17) 0.0012(14)
C33 0.0346(18) 0.0234(16) 0.038(2) -0.0066(13) 0.0027(15) 0.0034(13)
C16 0.0250(16) 0.044(2) 0.038(2) 0.0020(15) 0.0105(14) 0.0073(14)
C31 0.048(2) 0.0249(16) 0.045(2) -0.0112(15) 0.0171(17) -0.0073(15)
C78 0.0412(19) 0.049(2) 0.0239(18) -0.0025(15) 0.0154(15) -0.0066(16)
C53 0.044(2) 0.0359(18) 0.0228(18) -0.0009(13) 0.0115(14) -0.0040(15)
C59 0.0347(17) 0.0334(17) 0.0269(18) -0.0056(13) 0.0126(14) 0.0007(14)
C24 0.0324(18) 0.0304(17) 0.051(2) 0.0144(15) 0.0250(16) 0.0129(14)
C69 0.0283(16) 0.0230(15) 0.039(2) 0.0072(13) 0.0177(14) 0.0029(12)
C30 0.0424(19) 0.0290(17) 0.0281(18) -0.0003(13) 0.0116(15) 0.0013(14)
C23 0.0320(17) 0.0243(15) 0.0359(19) 0.0047(13) 0.0160(14) 0.0063(13)
C18 0.0385(19) 0.0239(16) 0.045(2) 0.0049(14) 0.0114(16) 0.0030(14)
C71 0.0236(16) 0.055(2) 0.0298(19) 0.0179(16) 0.0042(13) -0.0012(15)
C76 0.063(2) 0.0316(18) 0.0267(19) -0.0038(14) 0.0115(17) -0.0088(17)
C68 0.046(2) 0.0232(16) 0.048(2) 0.0021(14) 0.0321(17) -0.0002(14)
C26 0.0243(16) 0.047(2) 0.035(2) 0.0075(15) 0.0028(14) 0.0013(14)
C17 0.0346(18) 0.0319(18) 0.040(2) 0.0024(14) 0.0064(15) 0.0115(14)
C41 0.0219(16) 0.061(2) 0.038(2) -0.0010(17) 0.0075(14) -0.0054(16)
C35 0.0396(19) 0.0335(18) 0.040(2) 0.0069(15) 0.0140(16) -0.0006(15)
C77 0.042(2) 0.054(2) 0.0282(19) 0.0117(16) 0.0006(16) -0.0076(17)
C36 0.048(2) 0.050(2) 0.038(2) 0.0158(17) 0.0056(17) 0.0109(18)
C73 0.0286(18) 0.048(2) 0.070(3) 0.040(2) 0.0078(18) -0.0029(16)
C42 0.037(2) 0.065(3) 0.040(2) -0.0121(19) -0.0014(17) -0.0071(19)
C39 0.072(3) 0.054(2) 0.039(2) 0.0087(18) 0.029(2) 0.016(2)
C72 0.0301(19) 0.078(3) 0.041(2) 0.036(2) 0.0072(16) -0.0023(19)
C38 0.069(3) 0.060(3) 0.031(2) 0.0064(17) 0.0273(19) 0.032(2)

loop_
_atom_type_symbol
_atom_type_description
_atom_type_scat_dispersion_real
_atom_type_scat_dispersion_imag
_atom_type_scat_source
C C 0.0033 0.0016 'International Tables Vol C Tables 4.2.6.8 and 6.1.1.4'
H H 0.0000 0.0000 'International Tables Vol C Tables 4.2.6.8 and 6.1.1.4'
N N 0.0061 0.0033 'International Tables Vol C Tables 4.2.6.8 and 6.1.1.4'
Si Si 0.0817 0.0704 'International Tables Vol C Tables 4.2.6.8 and 6.1.1.4'
Zn Zn 0.2839 1.4301 'International Tables Vol C Tables 4.2.6.8 and 6.1.1.4'
Ge Ge 0.1547 1.8001 'International Tables Vol C Tables 4.2.6.8 and 6.1.1.4'

loop_
_geom_angle_atom_site_label_1
_geom_angle_atom_site_label_2
_geom_angle_atom_site_label_3
_geom_angle
N1 Zn1 Ge1 156.31(8)
N2 Ge1 Zn1 110.69(8)
N1 Si1 C40 108.83(14)
N1 Si1 C37 106.07(14)
C40 Si1 C37 114.24(17)
N1 Si1 C34 109.32(14)
C40 Si1 C34 110.46(15)
C37 Si1 C34 107.76(16)
N2 Si2 C76 111.94(15)
N2 Si2 C77 110.29(16)
C76 Si2 C77 108.47(18)
N2 Si2 C78 109.22(14)
C76 Si2 C78 109.17(18)
C77 Si2 C78 107.63(17)
C1 N1 Si1 122.47(19)
C1 N1 Zn1 116.09(18)
Si1 N1 Zn1 121.33(14)
C43 N2 Si2 118.91(19)
C43 N2 Ge1 111.97(19)
Si2 N2 Ge1 128.99(14)
C3 C2 C1 121.0(3)
C3 C2 C21 120.1(3)
C1 C2 C21 118.6(3)
C69 C64 C65 118.8(3)
C69 C64 C63 122.1(3)
C65 C64 C63 119.0(3)
C6 C1 C2 116.9(3)
C6 C1 N1 122.9(3)
C2 C1 N1 120.1(3)
C48 C43 C44 119.0(2)
C48 C43 N2 121.3(2)
C44 C43 N2 119.7(2)
C46 C45 C44 121.8(3)
C47 C48 C43 119.0(3)
C47 C48 C49 118.5(2)
C43 C48 C49 122.4(2)
C15 C14 C19 117.6(3)
C15 C14 C7 124.5(3)
C19 C14 C7 117.9(3)
C59 C58 C57 120.2(3)
C58 C57 C56 121.3(3)
C4 C5 C6 123.1(3)
C55 C50 C51 118.2(3)
C55 C50 C49 123.9(3)
C51 C50 C49 117.9(3)
C13 C8 C9 118.2(3)
C13 C8 C7 123.7(3)
C9 C8 C7 118.1(3)
C27 C22 C23 118.2(3)
C27 C22 C21 122.2(3)
C23 C22 C21 119.7(3)
C48 C49 C56 112.5(2)
C48 C49 C50 109.8(2)
C56 C49 C50 114.4(2)
C36 C34 C35 109.8(3)
C36 C34 Si1 117.9(3)
C35 C34 Si1 112.8(2)
C44 C63 C64 111.3(2)
C44 C63 C70 114.4(2)
C64 C63 C70 109.6(2)
C38 C37 C39 111.4(3)
C38 C37 Si1 114.2(3)
C39 C37 Si1 115.2(3)
C2 C3 C4 121.8(3)
C47 C46 C45 117.6(3)
C47 C46 C62 121.6(3)
C45 C46 C62 120.9(3)
C60 C61 C56 120.9(3)
C57 C56 C61 117.8(3)
C57 C56 C49 118.7(3)
C61 C56 C49 123.4(3)
C50 C55 C54 120.3(3)
C14 C15 C16 120.7(3)
C33 C28 C29 118.1(3)
C33 C28 C21 119.2(3)
C29 C28 C21 122.7(3)
C22 C27 C26 121.1(3)
C6 C7 C8 108.7(2)
C6 C7 C14 115.4(2)
C8 C7 C14 114.2(2)
C59 C60 C61 120.5(3)
C8 C13 C12 120.2(3)
C41 C40 C42 109.5(3)
C41 C40 Si1 114.1(2)
C42 C40 Si1 115.3(3)
C45 C44 C43 119.6(3)
C45 C44 C63 121.1(3)
C43 C44 C63 119.3(2)
C10 C9 C8 121.5(3)
C5 C4 C3 116.9(3)
C5 C4 C20 121.7(3)
C3 C4 C20 121.4(3)
C33 C32 C31 120.4(3)
C9 C10 C11 119.9(3)
C18 C19 C14 121.7(3)
C71 C70 C75 118.5(3)
C71 C70 C63 119.5(3)
C75 C70 C63 122.0(3)
C70 C75 C74 121.3(4)
C46 C47 C48 122.8(3)
C28 C21 C22 112.5(2)
C28 C21 C2 112.5(2)
C22 C21 C2 110.2(2)
C28 C29 C30 121.3(3)
C67 C66 C65 120.7(3)
C53 C54 C55 120.9(3)
C5 C6 C1 120.0(3)
C5 C6 C7 118.3(3)
C1 C6 C7 121.4(3)
C68 C67 C66 120.0(3)
C66 C65 C64 120.0(4)
C52 C51 C50 121.0(3)
C11 C12 C13 120.8(3)
C24 C25 C26 119.6(3)
C51 C52 C53 120.4(3)
C12 C11 C10 119.4(3)
C73 C74 C75 119.4(4)
C28 C33 C32 120.9(3)
C17 C16 C15 120.9(3)
C30 C31 C32 119.2(3)
C54 C53 C52 119.3(3)
C60 C59 C58 119.3(3)
C25 C24 C23 120.8(3)
C64 C69 C68 120.7(3)
C31 C30 C29 120.1(3)
C24 C23 C22 120.6(3)
C17 C18 C19 119.9(3)
C70 C71 C72 120.1(4)
C67 C68 C69 119.8(4)
C25 C26 C27 119.7(3)
C16 C17 C18 119.3(3)
C72 C73 C74 120.2(3)
C73 C72 C71 120.5(4)

loop_
_geom_bond_atom_site_label_1
_geom_bond_atom_site_label_2
_geom_bond_distance
Zn1 N1 1.902(2)
Zn1 Ge1 2.4950(9)
Ge1 N2 1.860(3)
Si1 N1 1.735(3)
Si1 C40 1.889(3)
Si1 C37 1.892(4)
Si1 C34 1.896(3)
Si2 N2 1.761(3)
Si2 C76 1.857(4)
Si2 C77 1.857(4)
Si2 C78 1.863(4)
N1 C1 1.429(4)
N2 C43 1.446(4)
C2 C3 1.388(4)
C2 C1 1.421(4)
C2 C21 1.527(4)
C64 C69 1.383(5)
C64 C65 1.401(4)
C64 C63 1.525(4)
C1 C6 1.410(4)
C43 C48 1.402(4)
C43 C44 1.415(4)
C45 C46 1.393(4)
C45 C44 1.395(4)
C48 C47 1.401(4)
C48 C49 1.520(4)
C14 C15 1.388(4)
C14 C19 1.393(4)
C14 C7 1.531(4)
C58 C59 1.385(5)
C58 C57 1.387(4)
C57 C56 1.392(4)
C5 C4 1.381(4)
C5 C6 1.396(4)
C62 C46 1.506(4)
C50 C55 1.386(4)
C50 C51 1.398(4)
C50 C49 1.532(4)
C8 C13 1.387(4)
C8 C9 1.395(4)
C8 C7 1.529(4)
C22 C27 1.392(5)
C22 C23 1.391(4)
C22 C21 1.527(4)
C49 C56 1.527(4)
C34 C36 1.530(5)
C34 C35 1.537(5)
C63 C44 1.520(4)
C63 C70 1.533(4)
C20 C4 1.502(4)
C37 C38 1.531(5)
C37 C39 1.534(5)
C3 C4 1.398(4)
C46 C47 1.381(4)
C61 C60 1.391(4)
C61 C56 1.394(4)
C55 C54 1.395(5)
C15 C16 1.396(5)
C28 C33 1.385(4)
C28 C29 1.388(4)
C28 C21 1.521(4)
C27 C26 1.397(4)
C7 C6 1.523(4)
C60 C59 1.377(5)
C13 C12 1.391(5)
C40 C41 1.527(5)
C40 C42 1.529(5)
C9 C10 1.375(5)
C32 C33 1.387(5)
C32 C31 1.389(5)
C10 C11 1.386(5)
C19 C18 1.385(5)
C70 C71 1.386(5)
C70 C75 1.388(5)
C75 C74 1.396(5)
C29 C30 1.389(5)
C66 C67 1.377(6)
C66 C65 1.380(5)
C54 C53 1.373(5)
C67 C68 1.377(5)
C51 C52 1.380(5)
C12 C11 1.376(5)
C25 C24 1.377(5)
C25 C26 1.383(5)
C52 C53 1.381(5)
C74 C73 1.378(6)
C16 C17 1.371(5)
C31 C30 1.377(5)
C24 C23 1.388(5)
C69 C68 1.394(4)
C18 C17 1.385(5)
C71 C72 1.403(5)
C73 C72 1.369(7)
